data_4344782
loop_
_publ_author_name
'Kneebone, Jared L.'
'Fleischauer, Valerie E.'
'Daifuku, Stephanie L.'
'Shaps, Ari A.'
'Bailey, Joseph M.'
'Iannuzzi, Theresa E.'
'Neidig, Michael L.'

_publ_section_title
;
 Electronic Structure and Bonding in Iron(II) and Iron(I) Complexes
 Bearing Bisphosphine Ligands of Relevance to Iron-Catalyzed C-C
 Cross-Coupling.
;
_journal_issue 1
_journal_name_full 'Inorganic chemistry'
_journal_page_first 272
_journal_paper_doi 10.1021/acs.inorgchem.5b02263
_journal_volume 55
_journal_year 2015
_chemical_formula_moiety 'C124 H176 Br2 Fe2 P4, C4 H10 O'
_chemical_formula_sum 'C128 H186 Br2 Fe2 O P4'
_chemical_formula_weight 2136.16
_chemical_name_common neijk39
_space_group_crystal_system monoclinic
_space_group_IT_number 13
_space_group_name_Hall '-P 2yac'
_space_group_name_H-M_alt 'P 1 2/n 1'
_symmetry_space_group_name_Hall '-P 2yac'
_symmetry_space_group_name_H-M 'P 1 2/n 1'
_atom_sites_solution_hydrogens geom
_atom_sites_solution_primary direct
_atom_sites_solution_secondary difmap
_audit_creation_method SHELXL-2014/7
_cell_angle_alpha 90
_cell_angle_beta 103.2648(14)
_cell_angle_gamma 90
_cell_formula_units_Z 2
_cell_length_a 14.5951(11)
_cell_length_b 14.2424(11)
_cell_length_c 30.373(2)
_cell_measurement_reflns_used 4010
_cell_measurement_temperature 100.0(5)
_cell_measurement_theta_max 25.69
_cell_measurement_theta_min 2.51
_cell_volume 6145.2(8)
_computing_cell_refinement 'SAINT (Bruker, 2014)'
_computing_data_collection 'APEX2 (Bruker, 2014)'
_computing_data_reduction 'SAINT (Bruker, 2014)'
_computing_molecular_graphics 'SHELXTL (Sheldrick, 2008)'
_computing_publication_material 'SHELXTL (Sheldrick, 2008)'
_computing_structure_refinement 'SHELXL-2014/7 (Sheldrick, 2015)'
_computing_structure_solution 'SIR2011 (Burla et al., 2012)'
_diffrn_ambient_temperature 100.0(5)
_diffrn_measured_fraction_theta_full 1.000
_diffrn_measured_fraction_theta_max 0.998
_diffrn_measurement_device_type 'Bruker SMART APEX II CCD platform'
_diffrn_measurement_method '\w scans'
_diffrn_radiation_type MoK\a
_diffrn_radiation_wavelength 0.71073
_diffrn_reflns_av_R_equivalents 0.1312
_diffrn_reflns_av_unetI/netI 0.0858
_diffrn_reflns_laue_measured_fraction_full 1.000
_diffrn_reflns_laue_measured_fraction_max 0.998
_diffrn_reflns_limit_h_max 18
_diffrn_reflns_limit_h_min -18
_diffrn_reflns_limit_k_max 17
_diffrn_reflns_limit_k_min -17
_diffrn_reflns_limit_l_max 37
_diffrn_reflns_limit_l_min -37
_diffrn_reflns_number 74990
_diffrn_reflns_point_group_measured_fraction_full 1.000
_diffrn_reflns_point_group_measured_fraction_max 0.998
_diffrn_reflns_theta_full 26.373
_diffrn_reflns_theta_max 26.409
_diffrn_reflns_theta_min 1.986
_diffrn_source 'fine-focus sealed tube'
_exptl_absorpt_coefficient_mu 0.984
_exptl_absorpt_correction_T_max 0.7454
_exptl_absorpt_correction_T_min 0.6548
_exptl_absorpt_correction_type multi-scan
_exptl_absorpt_process_details 'SADABS (Sheldrick, 2014)'
_exptl_crystal_colour 'dark orange'
_exptl_crystal_density_diffrn 1.154
_exptl_crystal_description plate
_exptl_crystal_F_000 2288
_exptl_crystal_size_max 0.20
_exptl_crystal_size_mid 0.18
_exptl_crystal_size_min 0.14
_refine_diff_density_max 0.448
_refine_diff_density_min -0.421
_refine_diff_density_rms 0.077
_refine_ls_extinction_method none
_refine_ls_goodness_of_fit_ref 1.021
_refine_ls_hydrogen_treatment constr
_refine_ls_matrix_type full
_refine_ls_number_parameters 677
_refine_ls_number_reflns 12610
_refine_ls_number_restraints 46
_refine_ls_restrained_S_all 1.020
_refine_ls_R_factor_all 0.1085
_refine_ls_R_factor_gt 0.0527
_refine_ls_shift/su_max 0.002
_refine_ls_shift/su_mean 0.000
_refine_ls_structure_factor_coef Fsqd
_refine_ls_weighting_details 'w=1/[\s^2^(Fo^2^)+(0.0323P)^2^+6.0212P] where P=(Fo^2^+2Fc^2^)/3'
_refine_ls_weighting_scheme calc
_refine_ls_wR_factor_gt 0.0932
_refine_ls_wR_factor_ref 0.1096
_reflns_Friedel_coverage 0.000
_reflns_number_gt 7743
_reflns_number_total 12610
_reflns_threshold_expression 'I > 2\s(I)'
_cod_data_source_file ic5b02263_si_002.cif
_cod_data_source_block neijk39
_cod_original_cell_volume 6145.1(8)
_cod_database_code 4344782
_shelx_shelxl_version_number 2014/7
_shelx_space_group_comment
; 
The symmetry employed for this shelxl refinement is uniquely defined 
by the following loop, which should always be used as a source of 
symmetry information in preference to the above space-group names. 
They are only intended as comments. 
;
_shelx_estimated_absorpt_t_min 0.827
_shelx_estimated_absorpt_t_max 0.875

loop_
_space_group_symop_operation_xyz
'x, y, z'
'-x+1/2, y, -z+1/2'
'-x, -y, -z'
'x-1/2, -y, z-1/2'

loop_
_atom_site_label
_atom_site_type_symbol
_atom_site_fract_x
_atom_site_fract_y
_atom_site_fract_z
_atom_site_U_iso_or_equiv
_atom_site_adp_type
_atom_site_occupancy
_atom_site_site_symmetry_order
_atom_site_calc_flag
_atom_site_refinement_flags_posn
_atom_site_refinement_flags_adp
_atom_site_refinement_flags_occupancy
_atom_site_disorder_assembly
_atom_site_disorder_group
Fe1 Fe 0.32483(3) 0.18413(4) 0.22540(2) 0.01748(12) Uani 1 1 d . . . . .
Br1 Br 0.2500 0.32160(4) 0.2500 0.02687(13) Uani 1 2 d S T P . .
Br2 Br 0.2500 0.04573(3) 0.2500 0.02003(12) Uani 1 2 d S T P . .
P1 P 0.48353(6) 0.16977(6) 0.24758(3) 0.0169(2) Uani 1 1 d . . . . .
P2 P 0.34960(6) 0.18361(7) 0.15399(3) 0.01626(19) Uani 1 1 d . . . . .
C1 C 0.5366(2) 0.1978(2) 0.19997(11) 0.0177(8) Uani 1 1 d . . . . .
C2 C 0.6328(2) 0.2139(2) 0.20465(12) 0.0210(8) Uani 1 1 d . . . . .
H2A H 0.6740 0.2114 0.2338 0.025 Uiso 1 1 calc R U . . .
C3 C 0.6689(3) 0.2335(2) 0.16717(12) 0.0235(8) Uani 1 1 d . . . . .
H3A H 0.7343 0.2451 0.1707 0.028 Uiso 1 1 calc R U . . .
C4 C 0.6093(3) 0.2360(2) 0.12456(12) 0.0235(8) Uani 1 1 d . . . . .
H4A H 0.6339 0.2487 0.0988 0.028 Uiso 1 1 calc R U . . .
C5 C 0.5141(3) 0.2201(2) 0.11954(12) 0.0212(8) Uani 1 1 d . . . . .
H5A H 0.4735 0.2227 0.0902 0.025 Uiso 1 1 calc R U . . .
C6 C 0.4765(2) 0.2003(2) 0.15678(11) 0.0180(8) Uani 1 1 d . . . . .
C7 C 0.5317(2) 0.0511(2) 0.26251(11) 0.0174(7) Uani 1 1 d . . . . .
C8 C 0.4766(2) -0.0224(2) 0.24005(11) 0.0183(8) Uani 1 1 d . . . . .
H8A H 0.4199 -0.0083 0.2186 0.022 Uiso 1 1 calc R U . . .
C9 C 0.5028(2) -0.1155(2) 0.24839(11) 0.0188(8) Uani 1 1 d . . . . .
C10 C 0.5881(2) -0.1327(2) 0.28015(11) 0.0196(8) Uani 1 1 d . . . . .
H10A H 0.6070 -0.1960 0.2868 0.023 Uiso 1 1 calc R U . . .
C11 C 0.6459(2) -0.0610(2) 0.30218(10) 0.0171(8) Uani 1 1 d . . . . .
C12 C 0.6159(2) 0.0314(2) 0.29271(11) 0.0170(8) Uani 1 1 d . . . . .
H12A H 0.6540 0.0816 0.3072 0.020 Uiso 1 1 calc R U . . .
C13 C 0.5436(2) 0.2463(2) 0.29406(11) 0.0172(7) Uani 1 1 d . . . . .
C14 C 0.5445(2) 0.2212(2) 0.33792(11) 0.0193(8) Uani 1 1 d . . . . .
H14A H 0.5234 0.1604 0.3439 0.023 Uiso 1 1 calc R U . . .
C15 C 0.5760(2) 0.2838(2) 0.37428(11) 0.0194(8) Uani 1 1 d . . . . .
C16 C 0.6071(2) 0.3711(2) 0.36419(11) 0.0207(8) Uani 1 1 d . . . . .
H16A H 0.6306 0.4134 0.3883 0.025 Uiso 1 1 calc R U . . .
C17 C 0.6057(2) 0.4000(2) 0.32007(12) 0.0200(8) Uani 1 1 d . . . . .
C18 C 0.5737(2) 0.3365(2) 0.28521(12) 0.0208(8) Uani 1 1 d . . . . .
H18A H 0.5722 0.3544 0.2549 0.025 Uiso 1 1 calc R U . . .
C19 C 0.3161(2) 0.0742(2) 0.12229(11) 0.0172(8) Uani 1 1 d . . . . .
C20 C 0.3697(2) 0.0265(2) 0.09717(11) 0.0195(8) Uani 1 1 d . . . . .
H20A H 0.4301 0.0501 0.0961 0.023 Uiso 1 1 calc R U . . .
C21 C 0.3367(2) -0.0556(2) 0.07337(11) 0.0189(8) Uani 1 1 d . . . . .
C22 C 0.2473(2) -0.0872(2) 0.07547(11) 0.0195(8) Uani 1 1 d . . . . .
H22A H 0.2233 -0.1419 0.0589 0.023 Uiso 1 1 calc R U . . .
C23 C 0.1914(2) -0.0423(2) 0.10074(11) 0.0183(8) Uani 1 1 d . . . . .
C24 C 0.2281(2) 0.0382(2) 0.12406(11) 0.0179(8) Uani 1 1 d . . . . .
H24A H 0.1920 0.0699 0.1418 0.022 Uiso 1 1 calc R U . . .
C25 C 0.2976(2) 0.2729(2) 0.11204(11) 0.0166(8) Uani 1 1 d . . . . .
C26 C 0.2803(2) 0.2580(2) 0.06577(11) 0.0193(8) Uani 1 1 d . . . . .
H26A H 0.2934 0.1982 0.0547 0.023 Uiso 1 1 calc R U . . .
C27 C 0.2440(2) 0.3293(3) 0.03501(11) 0.0224(8) Uani 1 1 d D . . . .
C28 C 0.2234(2) 0.4146(2) 0.05254(11) 0.0214(8) Uani 1 1 d . . . . .
H28A H 0.1979 0.4633 0.0320 0.026 Uiso 1 1 calc R U . . .
C29 C 0.2383(2) 0.4323(2) 0.09881(12) 0.0211(8) Uani 1 1 d . . . . .
C30 C 0.2758(2) 0.3599(2) 0.12812(12) 0.0194(8) Uani 1 1 d . . . . .
H30A H 0.2869 0.3699 0.1598 0.023 Uiso 1 1 calc R U . . .
C31 C 0.4423(3) -0.1974(2) 0.22552(12) 0.0233(8) Uani 1 1 d . . . . .
C32 C 0.4046(3) -0.2510(3) 0.26181(13) 0.0369(10) Uani 1 1 d . . . . .
H32A H 0.4575 -0.2721 0.2858 0.055 Uiso 1 1 calc R U . . .
H32B H 0.3681 -0.3056 0.2480 0.055 Uiso 1 1 calc R U . . .
H32C H 0.3641 -0.2094 0.2747 0.055 Uiso 1 1 calc R U . . .
C33 C 0.5011(3) -0.2630(3) 0.20352(15) 0.0385(11) Uani 1 1 d . . . . .
H33A H 0.5263 -0.2281 0.1811 0.058 Uiso 1 1 calc R U . . .
H33B H 0.4615 -0.3146 0.1885 0.058 Uiso 1 1 calc R U . . .
H33C H 0.5532 -0.2884 0.2267 0.058 Uiso 1 1 calc R U . . .
C34 C 0.3573(3) -0.1643(2) 0.18949(12) 0.0288(9) Uani 1 1 d . . . . .
H34A H 0.3790 -0.1289 0.1661 0.043 Uiso 1 1 calc R U . . .
H34B H 0.3177 -0.1238 0.2035 0.043 Uiso 1 1 calc R U . . .
H34C H 0.3208 -0.2188 0.1757 0.043 Uiso 1 1 calc R U . . .
C35 C 0.7403(2) -0.0810(2) 0.33545(11) 0.0188(8) Uani 1 1 d . . . . .
C36 C 0.7391(3) -0.0363(3) 0.38140(11) 0.0286(9) Uani 1 1 d . . . . .
H36A H 0.6861 -0.0617 0.3925 0.043 Uiso 1 1 calc R U . . .
H36B H 0.7321 0.0319 0.3779 0.043 Uiso 1 1 calc R U . . .
H36C H 0.7982 -0.0507 0.4031 0.043 Uiso 1 1 calc R U . . .
C37 C 0.7601(3) -0.1861(3) 0.34243(12) 0.0276(8) Uani 1 1 d . . . . .
H37A H 0.7639 -0.2149 0.3136 0.041 Uiso 1 1 calc R U . . .
H37B H 0.7091 -0.2156 0.3536 0.041 Uiso 1 1 calc R U . . .
H37C H 0.8198 -0.1951 0.3646 0.041 Uiso 1 1 calc R U . . .
C38 C 0.8200(2) -0.0371(3) 0.31719(12) 0.0254(9) Uani 1 1 d . . . . .
H38A H 0.8231 -0.0675 0.2886 0.038 Uiso 1 1 calc R U . . .
H38B H 0.8800 -0.0460 0.3392 0.038 Uiso 1 1 calc R U . . .
H38C H 0.8080 0.0301 0.3121 0.038 Uiso 1 1 calc R U . . .
C39 C 0.5727(3) 0.2536(2) 0.42267(11) 0.0220(8) Uani 1 1 d . . . . .
C40 C 0.6305(3) 0.1633(2) 0.43451(12) 0.0253(9) Uani 1 1 d . . . . .
H40A H 0.6963 0.1756 0.4338 0.038 Uiso 1 1 calc R U . . .
H40B H 0.6050 0.1143 0.4124 0.038 Uiso 1 1 calc R U . . .
H40C H 0.6273 0.1423 0.4648 0.038 Uiso 1 1 calc R U . . .
C41 C 0.4698(3) 0.2341(3) 0.42439(13) 0.0276(9) Uani 1 1 d . . . . .
H41A H 0.4675 0.2112 0.4545 0.041 Uiso 1 1 calc R U . . .
H41B H 0.4431 0.1866 0.4017 0.041 Uiso 1 1 calc R U . . .
H41C H 0.4331 0.2922 0.4180 0.041 Uiso 1 1 calc R U . . .
C42 C 0.6124(3) 0.3293(3) 0.45772(11) 0.0323(10) Uani 1 1 d . . . . .
H42A H 0.6775 0.3434 0.4565 0.048 Uiso 1 1 calc R U . . .
H42B H 0.6109 0.3066 0.4880 0.048 Uiso 1 1 calc R U . . .
H42C H 0.5742 0.3863 0.4511 0.048 Uiso 1 1 calc R U . . .
C43 C 0.6412(3) 0.4983(2) 0.31218(12) 0.0245(9) Uani 1 1 d . . . . .
C44 C 0.5835(3) 0.5715(3) 0.33151(15) 0.0382(11) Uani 1 1 d . . . . .
H44A H 0.5168 0.5656 0.3163 0.057 Uiso 1 1 calc R U . . .
H44B H 0.6057 0.6347 0.3265 0.057 Uiso 1 1 calc R U . . .
H44C H 0.5911 0.5608 0.3640 0.057 Uiso 1 1 calc R U . . .
C45 C 0.6313(3) 0.5182(3) 0.26205(13) 0.0359(10) Uani 1 1 d . . . . .
H45A H 0.5645 0.5194 0.2467 0.054 Uiso 1 1 calc R U . . .
H45B H 0.6632 0.4688 0.2488 0.054 Uiso 1 1 calc R U . . .
H45C H 0.6599 0.5791 0.2584 0.054 Uiso 1 1 calc R U . . .
C46 C 0.7460(3) 0.5065(3) 0.33654(13) 0.0312(10) Uani 1 1 d . . . . .
H46A H 0.7530 0.4950 0.3690 0.047 Uiso 1 1 calc R U . . .
H46B H 0.7688 0.5697 0.3320 0.047 Uiso 1 1 calc R U . . .
H46C H 0.7827 0.4600 0.3241 0.047 Uiso 1 1 calc R U . . .
C47 C 0.0936(2) -0.0807(2) 0.10144(11) 0.0196(8) Uani 1 1 d . . . . .
C48 C 0.0964(3) -0.1877(3) 0.10809(13) 0.0300(9) Uani 1 1 d . . . . .
H48A H 0.1445 -0.2036 0.1352 0.045 Uiso 1 1 calc R U . . .
H48B H 0.1115 -0.2180 0.0817 0.045 Uiso 1 1 calc R U . . .
H48C H 0.0348 -0.2096 0.1116 0.045 Uiso 1 1 calc R U . . .
C49 C 0.0268(3) -0.0571(3) 0.05549(12) 0.0292(9) Uani 1 1 d . . . . .
H49A H 0.0279 0.0107 0.0502 0.044 Uiso 1 1 calc R U . . .
H49B H -0.0373 -0.0767 0.0559 0.044 Uiso 1 1 calc R U . . .
H49C H 0.0477 -0.0903 0.0313 0.044 Uiso 1 1 calc R U . . .
C50 C 0.0548(3) -0.0370(3) 0.13956(12) 0.0256(9) Uani 1 1 d . . . . .
H50A H 0.0986 -0.0490 0.1687 0.038 Uiso 1 1 calc R U . . .
H50B H -0.0065 -0.0650 0.1397 0.038 Uiso 1 1 calc R U . . .
H50C H 0.0475 0.0308 0.1347 0.038 Uiso 1 1 calc R U . . .
C51 C 0.3945(3) -0.1059(2) 0.04444(12) 0.0222(8) Uani 1 1 d . . . . .
C52 C 0.4987(3) -0.1071(3) 0.06799(13) 0.0333(10) Uani 1 1 d . . . . .
H52A H 0.5218 -0.0425 0.0729 0.050 Uiso 1 1 calc R U . . .
H52B H 0.5341 -0.1403 0.0490 0.050 Uiso 1 1 calc R U . . .
H52C H 0.5071 -0.1393 0.0972 0.050 Uiso 1 1 calc R U . . .
C53 C 0.3632(3) -0.2085(3) 0.03422(14) 0.0333(10) Uani 1 1 d . . . . .
H53A H 0.2986 -0.2097 0.0158 0.050 Uiso 1 1 calc R U . . .
H53B H 0.3660 -0.2420 0.0627 0.050 Uiso 1 1 calc R U . . .
H53C H 0.4052 -0.2391 0.0176 0.050 Uiso 1 1 calc R U . . .
C54 C 0.3807(3) -0.0532(3) -0.00088(12) 0.0344(10) Uani 1 1 d . . . . .
H54A H 0.4017 0.0119 0.0048 0.052 Uiso 1 1 calc R U . . .
H54B H 0.3140 -0.0542 -0.0164 0.052 Uiso 1 1 calc R U . . .
H54C H 0.4178 -0.0839 -0.0199 0.052 Uiso 1 1 calc R U . . .
C55 C 0.2213(5) 0.3140(5) -0.01622(18) 0.0297(11) Uani 0.599(5) 1 d D . P A 1
C56 C 0.1158(4) 0.3285(6) -0.0365(2) 0.050(2) Uani 0.599(5) 1 d D . P A 1
H56A H 0.1022 0.3162 -0.0691 0.074 Uiso 0.599(5) 1 calc R U P A 1
H56B H 0.0985 0.3934 -0.0312 0.074 Uiso 0.599(5) 1 calc R U P A 1
H56C H 0.0794 0.2853 -0.0221 0.074 Uiso 0.599(5) 1 calc R U P A 1
C57 C 0.2770(6) 0.3854(6) -0.0371(2) 0.054(2) Uani 0.599(5) 1 d D U P A 1
H57A H 0.2638 0.3760 -0.0700 0.081 Uiso 0.599(5) 1 calc R U P A 1
H57B H 0.3444 0.3768 -0.0243 0.081 Uiso 0.599(5) 1 calc R U P A 1
H57C H 0.2584 0.4491 -0.0306 0.081 Uiso 0.599(5) 1 calc R U P A 1
C58 C 0.2466(8) 0.2142(5) -0.0277(2) 0.077(3) Uani 0.599(5) 1 d D U P A 1
H58A H 0.2180 0.1690 -0.0105 0.115 Uiso 0.599(5) 1 calc R U P A 1
H58B H 0.3152 0.2066 -0.0198 0.115 Uiso 0.599(5) 1 calc R U P A 1
H58C H 0.2230 0.2029 -0.0601 0.115 Uiso 0.599(5) 1 calc R U P A 1
C55' C 0.2357(6) 0.3125(7) -0.0156(2) 0.0297(11) Uani 0.401(5) 1 d D . P A 5
C56' C 0.3290(6) 0.2796(9) -0.0254(3) 0.046(3) Uani 0.401(5) 1 d D . P A 5
H56D H 0.3760 0.3295 -0.0173 0.069 Uiso 0.401(5) 1 calc R U P A 5
H56E H 0.3196 0.2649 -0.0576 0.069 Uiso 0.401(5) 1 calc R U P A 5
H56F H 0.3509 0.2234 -0.0075 0.069 Uiso 0.401(5) 1 calc R U P A 5
C57' C 0.1610(8) 0.2363(9) -0.0314(4) 0.054(2) Uani 0.401(5) 1 d D U P A 5
H57D H 0.1535 0.2255 -0.0639 0.081 Uiso 0.401(5) 1 calc R U P A 5
H57E H 0.1009 0.2568 -0.0254 0.081 Uiso 0.401(5) 1 calc R U P A 5
H57F H 0.1810 0.1779 -0.0149 0.081 Uiso 0.401(5) 1 calc R U P A 5
C58' C 0.2040(11) 0.4009(8) -0.0439(4) 0.077(3) Uani 0.401(5) 1 d D U P A 5
H58D H 0.2532 0.4489 -0.0364 0.115 Uiso 0.401(5) 1 calc R U P A 5
H58E H 0.1458 0.4248 -0.0371 0.115 Uiso 0.401(5) 1 calc R U P A 5
H58F H 0.1929 0.3853 -0.0761 0.115 Uiso 0.401(5) 1 calc R U P A 5
C59 C 0.2106(3) 0.5276(3) 0.11487(12) 0.0270(9) Uani 1 1 d . . . . .
C60 C 0.2326(4) 0.5350(3) 0.16667(13) 0.0487(13) Uani 1 1 d . . . . .
H60A H 0.3005 0.5281 0.1788 0.073 Uiso 1 1 calc R U . . .
H60B H 0.1992 0.4852 0.1789 0.073 Uiso 1 1 calc R U . . .
H60C H 0.2120 0.5963 0.1754 0.073 Uiso 1 1 calc R U . . .
C61 C 0.1046(3) 0.5434(3) 0.09674(15) 0.0392(11) Uani 1 1 d . . . . .
H61A H 0.0695 0.4930 0.1075 0.059 Uiso 1 1 calc R U . . .
H61B H 0.0899 0.5433 0.0636 0.059 Uiso 1 1 calc R U . . .
H61C H 0.0867 0.6040 0.1075 0.059 Uiso 1 1 calc R U . . .
C62 C 0.2648(3) 0.6055(3) 0.09725(13) 0.0320(10) Uani 1 1 d . . . . .
H62A H 0.3325 0.5963 0.1091 0.048 Uiso 1 1 calc R U . . .
H62B H 0.2461 0.6666 0.1072 0.048 Uiso 1 1 calc R U . . .
H62C H 0.2504 0.6036 0.0641 0.048 Uiso 1 1 calc R U . . .
C63 C 0.5014(16) 0.5391(10) -0.0731(5) 0.053(3) Uani 0.5 1 d D . P B -1
H63A H 0.5206 0.5185 -0.1005 0.079 Uiso 0.5 1 calc R U P B -1
H63B H 0.5297 0.6004 -0.0637 0.079 Uiso 0.5 1 calc R U P B -1
H63C H 0.4327 0.5442 -0.0795 0.079 Uiso 0.5 1 calc R U P B -1
C64 C 0.5354(7) 0.4663(6) -0.0347(3) 0.050(3) Uani 0.5 1 d D . P B -1
H64A H 0.5073 0.4039 -0.0436 0.061 Uiso 0.5 1 calc R U P B -1
H64B H 0.6048 0.4604 -0.0276 0.061 Uiso 0.5 1 calc R U P B -1
O1 O 0.504(2) 0.503(3) 0.0044(5) 0.053(3) Uani 0.5 1 d D . P B -1
C65 C 0.5388(7) 0.4392(6) 0.0430(3) 0.048(2) Uani 0.5 1 d D . P B -1
H65A H 0.6084 0.4369 0.0508 0.058 Uiso 0.5 1 calc R U P B -1
H65B H 0.5139 0.3748 0.0363 0.058 Uiso 0.5 1 calc R U P B -1
C66 C 0.5002(16) 0.4844(11) 0.0820(5) 0.053(3) Uani 0.5 1 d D . P B -1
H66A H 0.5262 0.4511 0.1103 0.079 Uiso 0.5 1 calc R U P B -1
H66B H 0.4314 0.4798 0.0748 0.079 Uiso 0.5 1 calc R U P B -1
H66C H 0.5189 0.5506 0.0853 0.079 Uiso 0.5 1 calc R U P B -1

loop_
_atom_site_aniso_label
_atom_site_aniso_U_11
_atom_site_aniso_U_22
_atom_site_aniso_U_33
_atom_site_aniso_U_23
_atom_site_aniso_U_13
_atom_site_aniso_U_12
Fe1 0.0185(3) 0.0184(3) 0.0151(2) 0.0005(2) 0.0030(2) 0.0006(2)
Br1 0.0402(3) 0.0178(3) 0.0278(3) 0.000 0.0185(2) 0.000
Br2 0.0223(3) 0.0184(3) 0.0203(3) 0.000 0.0067(2) 0.000
P1 0.0194(5) 0.0166(5) 0.0137(4) 0.0002(3) 0.0016(4) 0.0000(4)
P2 0.0172(4) 0.0168(4) 0.0136(4) 0.0003(4) 0.0012(4) 0.0002(4)
C1 0.0207(19) 0.0125(19) 0.0194(18) 0.0021(13) 0.0036(15) -0.0015(15)
C2 0.022(2) 0.0199(19) 0.0190(19) 0.0009(14) 0.0008(16) 0.0023(15)
C3 0.0171(19) 0.020(2) 0.032(2) 0.0005(16) 0.0044(17) -0.0022(16)
C4 0.028(2) 0.021(2) 0.023(2) 0.0014(15) 0.0092(17) -0.0005(17)
C5 0.024(2) 0.0211(19) 0.0184(19) 0.0005(14) 0.0055(16) 0.0021(16)
C6 0.0205(19) 0.0131(19) 0.0208(18) -0.0021(13) 0.0055(15) -0.0020(14)
C7 0.0172(18) 0.0197(19) 0.0152(18) 0.0011(14) 0.0036(15) -0.0012(15)
C8 0.0181(19) 0.0206(19) 0.0145(18) 0.0020(14) 0.0001(15) 0.0002(15)
C9 0.022(2) 0.0192(19) 0.0158(18) 0.0016(14) 0.0051(16) -0.0001(15)
C10 0.021(2) 0.0191(19) 0.0189(19) 0.0018(14) 0.0051(16) 0.0023(16)
C11 0.0175(19) 0.022(2) 0.0115(17) 0.0005(14) 0.0031(14) 0.0013(15)
C12 0.0192(19) 0.0169(19) 0.0141(17) -0.0007(13) 0.0019(15) -0.0046(15)
C13 0.0146(18) 0.0180(19) 0.0178(18) -0.0010(14) 0.0014(15) 0.0005(15)
C14 0.0186(19) 0.0163(18) 0.0213(19) 0.0012(14) 0.0011(16) -0.0009(15)
C15 0.0198(19) 0.0211(19) 0.0159(18) -0.0028(14) 0.0011(15) 0.0023(15)
C16 0.021(2) 0.023(2) 0.0158(18) -0.0045(14) -0.0013(15) -0.0011(16)
C17 0.019(2) 0.0178(19) 0.0211(19) -0.0016(14) 0.0011(16) -0.0021(15)
C18 0.0208(19) 0.023(2) 0.0170(18) 0.0026(14) 0.0017(15) 0.0047(16)
C19 0.0207(19) 0.0171(19) 0.0110(17) 0.0031(13) -0.0023(15) 0.0013(15)
C20 0.0188(19) 0.023(2) 0.0163(18) 0.0001(14) 0.0024(15) -0.0011(15)
C21 0.0210(19) 0.0181(19) 0.0158(18) 0.0044(14) 0.0004(15) 0.0049(15)
C22 0.024(2) 0.0184(19) 0.0143(18) -0.0021(14) 0.0013(16) 0.0011(16)
C23 0.0178(19) 0.022(2) 0.0130(17) 0.0020(14) -0.0018(14) 0.0001(15)
C24 0.0217(19) 0.0165(19) 0.0156(18) 0.0012(14) 0.0043(15) 0.0049(15)
C25 0.0148(18) 0.0216(19) 0.0125(17) 0.0003(14) 0.0017(14) -0.0012(15)
C26 0.0191(19) 0.020(2) 0.0186(19) -0.0014(14) 0.0043(15) -0.0041(15)
C27 0.0226(19) 0.025(2) 0.0181(18) 0.0013(15) 0.0026(15) 0.0011(17)
C28 0.023(2) 0.023(2) 0.0187(19) 0.0043(15) 0.0041(16) 0.0005(16)
C29 0.022(2) 0.019(2) 0.024(2) 0.0016(15) 0.0083(16) -0.0007(16)
C30 0.0199(19) 0.0225(19) 0.0159(18) -0.0011(14) 0.0046(15) -0.0041(16)
C31 0.028(2) 0.016(2) 0.0241(19) 0.0004(15) 0.0021(16) -0.0008(16)
C32 0.038(2) 0.031(2) 0.036(2) 0.0061(18) -0.002(2) -0.013(2)
C33 0.033(2) 0.027(2) 0.050(3) -0.017(2) -0.001(2) 0.0031(19)
C34 0.033(2) 0.022(2) 0.026(2) -0.0024(16) -0.0033(18) -0.0034(17)
C35 0.0202(19) 0.0209(19) 0.0133(18) 0.0016(14) -0.0002(15) 0.0010(15)
C36 0.021(2) 0.044(3) 0.0170(19) -0.0005(17) -0.0028(16) 0.0028(18)
C37 0.026(2) 0.024(2) 0.028(2) 0.0055(17) -0.0027(16) 0.0007(18)
C38 0.020(2) 0.029(2) 0.026(2) 0.0053(16) 0.0025(16) -0.0005(17)
C39 0.027(2) 0.024(2) 0.0135(18) 0.0008(14) 0.0024(16) -0.0007(17)
C40 0.027(2) 0.031(2) 0.0179(19) 0.0051(15) 0.0041(16) 0.0021(17)
C41 0.030(2) 0.027(2) 0.028(2) 0.0015(16) 0.0099(18) 0.0059(18)
C42 0.045(3) 0.035(2) 0.0158(19) -0.0025(16) 0.0045(18) -0.003(2)
C43 0.030(2) 0.019(2) 0.023(2) 0.0003(15) 0.0029(17) -0.0051(16)
C44 0.044(3) 0.016(2) 0.058(3) -0.0041(19) 0.020(2) -0.0018(19)
C45 0.048(3) 0.027(2) 0.031(2) 0.0078(17) 0.006(2) -0.008(2)
C46 0.036(2) 0.028(2) 0.029(2) -0.0028(17) 0.0061(19) -0.0109(19)
C47 0.0185(19) 0.0193(19) 0.0194(19) -0.0015(14) 0.0007(15) -0.0006(15)
C48 0.027(2) 0.025(2) 0.038(2) -0.0054(18) 0.0087(18) -0.0074(19)
C49 0.019(2) 0.040(3) 0.024(2) -0.0040(17) -0.0036(17) -0.0011(18)
C50 0.028(2) 0.026(2) 0.024(2) -0.0013(16) 0.0069(17) -0.0042(17)
C51 0.021(2) 0.023(2) 0.023(2) -0.0039(15) 0.0067(16) -0.0018(16)
C52 0.029(2) 0.041(3) 0.030(2) -0.0091(18) 0.0067(19) 0.0009(19)
C53 0.033(2) 0.031(2) 0.040(2) -0.0086(18) 0.017(2) -0.0004(18)
C54 0.032(2) 0.048(3) 0.026(2) -0.0040(19) 0.0113(18) -0.002(2)
C55 0.042(3) 0.028(2) 0.0176(19) -0.0018(17) 0.0044(19) 0.004(2)
C56 0.043(5) 0.078(7) 0.020(4) 0.008(4) -0.008(3) -0.021(5)
C57 0.051(5) 0.089(6) 0.023(4) -0.002(4) 0.009(3) -0.026(4)
C58 0.149(9) 0.065(5) 0.011(3) -0.002(3) 0.006(5) 0.032(6)
C55' 0.042(3) 0.028(2) 0.0176(19) -0.0018(17) 0.0044(19) 0.004(2)
C56' 0.042(7) 0.080(9) 0.021(6) -0.007(5) 0.019(5) 0.017(6)
C57' 0.051(5) 0.089(6) 0.023(4) -0.002(4) 0.009(3) -0.026(4)
C58' 0.149(9) 0.065(5) 0.011(3) -0.002(3) 0.006(5) 0.032(6)
C59 0.034(2) 0.021(2) 0.026(2) 0.0012(16) 0.0088(18) 0.0028(17)
C60 0.094(4) 0.026(2) 0.029(2) 0.0005(18) 0.020(3) 0.016(2)
C61 0.034(2) 0.027(2) 0.061(3) 0.000(2) 0.021(2) 0.001(2)
C62 0.037(2) 0.018(2) 0.040(2) -0.0018(17) 0.007(2) 0.0007(18)
C63 0.057(4) 0.041(5) 0.061(5) -0.004(6) 0.017(4) 0.004(4)
C64 0.043(6) 0.043(6) 0.065(7) 0.015(5) 0.011(5) 0.008(5)
O1 0.057(4) 0.041(5) 0.061(5) -0.004(6) 0.017(4) 0.004(4)
C65 0.045(6) 0.042(6) 0.060(6) 0.016(5) 0.018(5) -0.003(5)
C66 0.057(4) 0.041(5) 0.061(5) -0.004(6) 0.017(4) 0.004(4)

loop_
_atom_type_symbol
_atom_type_description
_atom_type_scat_dispersion_real
_atom_type_scat_dispersion_imag
_atom_type_scat_source
C C 0.0033 0.0016 'International Tables Vol C Tables 4.2.6.8 and 6.1.1.4'
H H 0.0000 0.0000 'International Tables Vol C Tables 4.2.6.8 and 6.1.1.4'
O O 0.0106 0.0060 'International Tables Vol C Tables 4.2.6.8 and 6.1.1.4'
P P 0.1023 0.0942 'International Tables Vol C Tables 4.2.6.8 and 6.1.1.4'
Fe Fe 0.3463 0.8444 'International Tables Vol C Tables 4.2.6.8 and 6.1.1.4'
Br Br -0.2901 2.4595 'International Tables Vol C Tables 4.2.6.8 and 6.1.1.4'

loop_
_geom_angle_atom_site_label_1
_geom_angle_atom_site_label_2
_geom_angle_atom_site_label_3
_geom_angle
_geom_angle_site_symmetry_1
_geom_angle_site_symmetry_3
P1 Fe1 P2 84.74(3) . .
P1 Fe1 Br1 118.65(3) . .
P2 Fe1 Br1 118.27(3) . .
P1 Fe1 Br2 109.45(3) . .
P2 Fe1 Br2 117.81(3) . .
Br1 Fe1 Br2 106.83(2) . .
P1 Fe1 Fe1 132.98(3) . 2
P2 Fe1 Fe1 142.07(4) . 2
Br1 Fe1 Fe1 53.323(14) . 2
Br2 Fe1 Fe1 53.510(14) . 2
Fe1 Br1 Fe1 73.35(3) 2 .
Fe1 Br2 Fe1 72.98(3) 2 .
C1 P1 C13 105.24(15) . .
C1 P1 C7 100.81(15) . .
C13 P1 C7 105.44(15) . .
C1 P1 Fe1 109.46(11) . .
C13 P1 Fe1 116.70(11) . .
C7 P1 Fe1 117.43(11) . .
C25 P2 C19 101.86(15) . .
C25 P2 C6 101.13(15) . .
C19 P2 C6 106.00(15) . .
C25 P2 Fe1 121.84(11) . .
C19 P2 Fe1 114.85(11) . .
C6 P2 Fe1 109.38(11) . .
C2 C1 C6 119.3(3) . .
C2 C1 P1 123.5(3) . .
C6 C1 P1 117.2(2) . .
C3 C2 C1 120.7(3) . .
C3 C2 H2A 119.6 . .
C1 C2 H2A 119.6 . .
C4 C3 C2 119.8(3) . .
C4 C3 H3A 120.1 . .
C2 C3 H3A 120.1 . .
C5 C4 C3 120.0(3) . .
C5 C4 H4A 120.0 . .
C3 C4 H4A 120.0 . .
C4 C5 C6 121.1(3) . .
C4 C5 H5A 119.5 . .
C6 C5 H5A 119.5 . .
C5 C6 C1 119.1(3) . .
C5 C6 P2 124.4(3) . .
C1 C6 P2 116.4(2) . .
C12 C7 C8 119.7(3) . .
C12 C7 P1 125.4(3) . .
C8 C7 P1 115.0(2) . .
C9 C8 C7 121.5(3) . .
C9 C8 H8A 119.2 . .
C7 C8 H8A 119.2 . .
C8 C9 C10 117.1(3) . .
C8 C9 C31 122.6(3) . .
C10 C9 C31 120.3(3) . .
C11 C10 C9 122.9(3) . .
C11 C10 H10A 118.6 . .
C9 C10 H10A 118.6 . .
C10 C11 C12 117.7(3) . .
C10 C11 C35 122.2(3) . .
C12 C11 C35 120.1(3) . .
C7 C12 C11 121.1(3) . .
C7 C12 H12A 119.4 . .
C11 C12 H12A 119.4 . .
C14 C13 C18 119.3(3) . .
C14 C13 P1 119.1(3) . .
C18 C13 P1 120.7(3) . .
C13 C14 C15 121.4(3) . .
C13 C14 H14A 119.3 . .
C15 C14 H14A 119.3 . .
C16 C15 C14 117.4(3) . .
C16 C15 C39 123.1(3) . .
C14 C15 C39 119.5(3) . .
C15 C16 C17 123.0(3) . .
C15 C16 H16A 118.5 . .
C17 C16 H16A 118.5 . .
C18 C17 C16 117.8(3) . .
C18 C17 C43 122.9(3) . .
C16 C17 C43 119.3(3) . .
C17 C18 C13 121.0(3) . .
C17 C18 H18A 119.5 . .
C13 C18 H18A 119.5 . .
C20 C19 C24 118.8(3) . .
C20 C19 P2 125.9(3) . .
C24 C19 P2 115.3(3) . .
C19 C20 C21 121.4(3) . .
C19 C20 H20A 119.3 . .
C21 C20 H20A 119.3 . .
C22 C21 C20 117.4(3) . .
C22 C21 C51 121.3(3) . .
C20 C21 C51 121.2(3) . .
C21 C22 C23 123.2(3) . .
C21 C22 H22A 118.4 . .
C23 C22 H22A 118.4 . .
C24 C23 C22 116.9(3) . .
C24 C23 C47 122.6(3) . .
C22 C23 C47 120.5(3) . .
C23 C24 C19 122.3(3) . .
C23 C24 H24A 118.9 . .
C19 C24 H24A 118.9 . .
C26 C25 C30 119.2(3) . .
C26 C25 P2 123.2(3) . .
C30 C25 P2 117.6(2) . .
C25 C26 C27 121.2(3) . .
C25 C26 H26A 119.4 . .
C27 C26 H26A 119.4 . .
C28 C27 C26 117.5(3) . .
C28 C27 C55 120.0(4) . .
C26 C27 C55 122.4(4) . .
C28 C27 C55' 123.2(5) . .
C26 C27 C55' 119.1(5) . .
C27 C28 C29 123.2(3) . .
C27 C28 H28A 118.4 . .
C29 C28 H28A 118.4 . .
C30 C29 C28 117.3(3) . .
C30 C29 C59 123.3(3) . .
C28 C29 C59 119.4(3) . .
C29 C30 C25 121.5(3) . .
C29 C30 H30A 119.2 . .
C25 C30 H30A 119.2 . .
C33 C31 C34 108.8(3) . .
C33 C31 C9 110.0(3) . .
C34 C31 C9 112.3(3) . .
C33 C31 C32 109.9(3) . .
C34 C31 C32 107.5(3) . .
C9 C31 C32 108.5(3) . .
C31 C32 H32A 109.5 . .
C31 C32 H32B 109.5 . .
H32A C32 H32B 109.5 . .
C31 C32 H32C 109.5 . .
H32A C32 H32C 109.5 . .
H32B C32 H32C 109.5 . .
C31 C33 H33A 109.5 . .
C31 C33 H33B 109.5 . .
H33A C33 H33B 109.5 . .
C31 C33 H33C 109.5 . .
H33A C33 H33C 109.5 . .
H33B C33 H33C 109.5 . .
C31 C34 H34A 109.5 . .
C31 C34 H34B 109.5 . .
H34A C34 H34B 109.5 . .
C31 C34 H34C 109.5 . .
H34A C34 H34C 109.5 . .
H34B C34 H34C 109.5 . .
C37 C35 C38 108.3(3) . .
C37 C35 C11 112.6(3) . .
C38 C35 C11 109.1(3) . .
C37 C35 C36 108.7(3) . .
C38 C35 C36 109.1(3) . .
C11 C35 C36 109.0(3) . .
C35 C36 H36A 109.5 . .
C35 C36 H36B 109.5 . .
H36A C36 H36B 109.5 . .
C35 C36 H36C 109.5 . .
H36A C36 H36C 109.5 . .
H36B C36 H36C 109.5 . .
C35 C37 H37A 109.5 . .
C35 C37 H37B 109.5 . .
H37A C37 H37B 109.5 . .
C35 C37 H37C 109.5 . .
H37A C37 H37C 109.5 . .
H37B C37 H37C 109.5 . .
C35 C38 H38A 109.5 . .
C35 C38 H38B 109.5 . .
H38A C38 H38B 109.5 . .
C35 C38 H38C 109.5 . .
H38A C38 H38C 109.5 . .
H38B C38 H38C 109.5 . .
C42 C39 C40 109.1(3) . .
C42 C39 C41 108.6(3) . .
C40 C39 C41 109.2(3) . .
C42 C39 C15 112.1(3) . .
C40 C39 C15 108.8(3) . .
C41 C39 C15 109.0(3) . .
C39 C40 H40A 109.5 . .
C39 C40 H40B 109.5 . .
H40A C40 H40B 109.5 . .
C39 C40 H40C 109.5 . .
H40A C40 H40C 109.5 . .
H40B C40 H40C 109.5 . .
C39 C41 H41A 109.5 . .
C39 C41 H41B 109.5 . .
H41A C41 H41B 109.5 . .
C39 C41 H41C 109.5 . .
H41A C41 H41C 109.5 . .
H41B C41 H41C 109.5 . .
C39 C42 H42A 109.5 . .
C39 C42 H42B 109.5 . .
H42A C42 H42B 109.5 . .
C39 C42 H42C 109.5 . .
H42A C42 H42C 109.5 . .
H42B C42 H42C 109.5 . .
C45 C43 C17 111.6(3) . .
C45 C43 C44 108.7(3) . .
C17 C43 C44 109.0(3) . .
C45 C43 C46 108.8(3) . .
C17 C43 C46 109.1(3) . .
C44 C43 C46 109.6(3) . .
C43 C44 H44A 109.5 . .
C43 C44 H44B 109.5 . .
H44A C44 H44B 109.5 . .
C43 C44 H44C 109.5 . .
H44A C44 H44C 109.5 . .
H44B C44 H44C 109.5 . .
C43 C45 H45A 109.5 . .
C43 C45 H45B 109.5 . .
H45A C45 H45B 109.5 . .
C43 C45 H45C 109.5 . .
H45A C45 H45C 109.5 . .
H45B C45 H45C 109.5 . .
C43 C46 H46A 109.5 . .
C43 C46 H46B 109.5 . .
H46A C46 H46B 109.5 . .
C43 C46 H46C 109.5 . .
H46A C46 H46C 109.5 . .
H46B C46 H46C 109.5 . .
C50 C47 C23 111.8(3) . .
C50 C47 C48 107.9(3) . .
C23 C47 C48 111.0(3) . .
C50 C47 C49 109.2(3) . .
C23 C47 C49 107.8(3) . .
C48 C47 C49 109.1(3) . .
C47 C48 H48A 109.5 . .
C47 C48 H48B 109.5 . .
H48A C48 H48B 109.5 . .
C47 C48 H48C 109.5 . .
H48A C48 H48C 109.5 . .
H48B C48 H48C 109.5 . .
C47 C49 H49A 109.5 . .
C47 C49 H49B 109.5 . .
H49A C49 H49B 109.5 . .
C47 C49 H49C 109.5 . .
H49A C49 H49C 109.5 . .
H49B C49 H49C 109.5 . .
C47 C50 H50A 109.5 . .
C47 C50 H50B 109.5 . .
H50A C50 H50B 109.5 . .
C47 C50 H50C 109.5 . .
H50A C50 H50C 109.5 . .
H50B C50 H50C 109.5 . .
C52 C51 C21 111.0(3) . .
C52 C51 C54 109.6(3) . .
C21 C51 C54 108.0(3) . .
C52 C51 C53 107.5(3) . .
C21 C51 C53 112.6(3) . .
C54 C51 C53 108.1(3) . .
C51 C52 H52A 109.5 . .
C51 C52 H52B 109.5 . .
H52A C52 H52B 109.5 . .
C51 C52 H52C 109.5 . .
H52A C52 H52C 109.5 . .
H52B C52 H52C 109.5 . .
C51 C53 H53A 109.5 . .
C51 C53 H53B 109.5 . .
H53A C53 H53B 109.5 . .
C51 C53 H53C 109.5 . .
H53A C53 H53C 109.5 . .
H53B C53 H53C 109.5 . .
C51 C54 H54A 109.5 . .
C51 C54 H54B 109.5 . .
H54A C54 H54B 109.5 . .
C51 C54 H54C 109.5 . .
H54A C54 H54C 109.5 . .
H54B C54 H54C 109.5 . .
C57 C55 C58 110.1(6) . .
C57 C55 C27 108.4(5) . .
C58 C55 C27 110.9(5) . .
C57 C55 C56 108.9(5) . .
C58 C55 C56 107.9(6) . .
C27 C55 C56 110.6(5) . .
C55 C56 H56A 109.5 . .
C55 C56 H56B 109.5 . .
H56A C56 H56B 109.5 . .
C55 C56 H56C 109.5 . .
H56A C56 H56C 109.5 . .
H56B C56 H56C 109.5 . .
C55 C57 H57A 109.5 . .
C55 C57 H57B 109.5 . .
H57A C57 H57B 109.5 . .
C55 C57 H57C 109.5 . .
H57A C57 H57C 109.5 . .
H57B C57 H57C 109.5 . .
C55 C58 H58A 109.5 . .
C55 C58 H58B 109.5 . .
H58A C58 H58B 109.5 . .
C55 C58 H58C 109.5 . .
H58A C58 H58C 109.5 . .
H58B C58 H58C 109.5 . .
C56' C55' C27 111.9(6) . .
C56' C55' C58' 108.0(7) . .
C27 C55' C58' 112.1(7) . .
C56' C55' C57' 108.8(7) . .
C27 C55' C57' 108.1(7) . .
C58' C55' C57' 107.7(7) . .
C55' C56' H56D 109.5 . .
C55' C56' H56E 109.5 . .
H56D C56' H56E 109.5 . .
C55' C56' H56F 109.5 . .
H56D C56' H56F 109.5 . .
H56E C56' H56F 109.5 . .
C55' C57' H57D 109.5 . .
C55' C57' H57E 109.5 . .
H57D C57' H57E 109.5 . .
C55' C57' H57F 109.5 . .
H57D C57' H57F 109.5 . .
H57E C57' H57F 109.5 . .
C55' C58' H58D 109.5 . .
C55' C58' H58E 109.5 . .
H58D C58' H58E 109.5 . .
C55' C58' H58F 109.5 . .
H58D C58' H58F 109.5 . .
H58E C58' H58F 109.5 . .
C29 C59 C62 109.7(3) . .
C29 C59 C60 112.3(3) . .
C62 C59 C60 107.9(3) . .
C29 C59 C61 109.5(3) . .
C62 C59 C61 109.1(3) . .
C60 C59 C61 108.3(3) . .
C59 C60 H60A 109.5 . .
C59 C60 H60B 109.5 . .
H60A C60 H60B 109.5 . .
C59 C60 H60C 109.5 . .
H60A C60 H60C 109.5 . .
H60B C60 H60C 109.5 . .
C59 C61 H61A 109.5 . .
C59 C61 H61B 109.5 . .
H61A C61 H61B 109.5 . .
C59 C61 H61C 109.5 . .
H61A C61 H61C 109.5 . .
H61B C61 H61C 109.5 . .
C59 C62 H62A 109.5 . .
C59 C62 H62B 109.5 . .
H62A C62 H62B 109.5 . .
C59 C62 H62C 109.5 . .
H62A C62 H62C 109.5 . .
H62B C62 H62C 109.5 . .
C64 C63 H63A 109.5 . .
C64 C63 H63B 109.5 . .
H63A C63 H63B 109.5 . .
C64 C63 H63C 109.5 . .
H63A C63 H63C 109.5 . .
H63B C63 H63C 109.5 . .
O1 C64 C63 105.6(16) . .
O1 C64 H64A 110.6 . .
C63 C64 H64A 110.6 . .
O1 C64 H64B 110.6 . .
C63 C64 H64B 110.6 . .
H64A C64 H64B 108.8 . .
C64 O1 C65 108(2) . .
O1 C65 C66 103.5(14) . .
O1 C65 H65A 111.1 . .
C66 C65 H65A 111.1 . .
O1 C65 H65B 111.1 . .
C66 C65 H65B 111.1 . .
H65A C65 H65B 109.0 . .
C65 C66 H66A 109.5 . .
C65 C66 H66B 109.5 . .
H66A C66 H66B 109.5 . .
C65 C66 H66C 109.5 . .
H66A C66 H66C 109.5 . .
H66B C66 H66C 109.5 . .

loop_
_geom_bond_atom_site_label_1
_geom_bond_atom_site_label_2
_geom_bond_distance
_geom_bond_site_symmetry_2
Fe1 P1 2.2681(10) .
Fe1 P2 2.2791(9) .
Fe1 Br1 2.4411(7) .
Fe1 Br2 2.4518(7) .
Fe1 Fe1 2.9160(9) 2
Br1 Fe1 2.4410(7) 2
Br2 Fe1 2.4517(7) 2
P1 C1 1.834(3) .
P1 C13 1.839(3) .
P1 C7 1.846(3) .
P2 C25 1.836(3) .
P2 C19 1.838(3) .
P2 C6 1.850(3) .
C1 C2 1.398(5) .
C1 C6 1.401(4) .
C2 C3 1.388(5) .
C2 H2A 0.9500 .
C3 C4 1.384(5) .
C3 H3A 0.9500 .
C4 C5 1.382(5) .
C4 H4A 0.9500 .
C5 C6 1.394(5) .
C5 H5A 0.9500 .
C7 C12 1.384(4) .
C7 C8 1.399(5) .
C8 C9 1.387(5) .
C8 H8A 0.9500 .
C9 C10 1.410(5) .
C9 C31 1.531(5) .
C10 C11 1.394(5) .
C10 H10A 0.9500 .
C11 C12 1.397(5) .
C11 C35 1.536(4) .
C12 H12A 0.9500 .
C13 C14 1.377(5) .
C13 C18 1.404(5) .
C14 C15 1.412(5) .
C14 H14A 0.9500 .
C15 C16 1.382(5) .
C15 C39 1.543(5) .
C16 C17 1.398(5) .
C16 H16A 0.9500 .
C17 C18 1.389(5) .
C17 C43 1.530(5) .
C18 H18A 0.9500 .
C19 C20 1.389(5) .
C19 C24 1.396(5) .
C20 C21 1.401(5) .
C20 H20A 0.9500 .
C21 C22 1.395(5) .
C21 C51 1.530(5) .
C22 C23 1.397(5) .
C22 H22A 0.9500 .
C23 C24 1.389(5) .
C23 C47 1.534(5) .
C24 H24A 0.9500 .
C25 C26 1.386(4) .
C25 C30 1.395(5) .
C26 C27 1.400(5) .
C26 H26A 0.9500 .
C27 C28 1.386(5) .
C27 C55 1.530(6) .
C27 C55' 1.533(7) .
C28 C29 1.395(5) .
C28 H28A 0.9500 .
C29 C30 1.390(5) .
C29 C59 1.528(5) .
C30 H30A 0.9500 .
C31 C33 1.522(5) .
C31 C34 1.528(5) .
C31 C32 1.542(5) .
C32 H32A 0.9800 .
C32 H32B 0.9800 .
C32 H32C 0.9800 .
C33 H33A 0.9800 .
C33 H33B 0.9800 .
C33 H33C 0.9800 .
C34 H34A 0.9800 .
C34 H34B 0.9800 .
C34 H34C 0.9800 .
C35 C37 1.529(5) .
C35 C38 1.533(5) .
C35 C36 1.538(5) .
C36 H36A 0.9800 .
C36 H36B 0.9800 .
C36 H36C 0.9800 .
C37 H37A 0.9800 .
C37 H37B 0.9800 .
C37 H37C 0.9800 .
C38 H38A 0.9800 .
C38 H38B 0.9800 .
C38 H38C 0.9800 .
C39 C42 1.532(5) .
C39 C40 1.535(5) .
C39 C41 1.540(5) .
C40 H40A 0.9800 .
C40 H40B 0.9800 .
C40 H40C 0.9800 .
C41 H41A 0.9800 .
C41 H41B 0.9800 .
C41 H41C 0.9800 .
C42 H42A 0.9800 .
C42 H42B 0.9800 .
C42 H42C 0.9800 .
C43 C45 1.523(5) .
C43 C44 1.539(5) .
C43 C46 1.543(5) .
C44 H44A 0.9800 .
C44 H44B 0.9800 .
C44 H44C 0.9800 .
C45 H45A 0.9800 .
C45 H45B 0.9800 .
C45 H45C 0.9800 .
C46 H46A 0.9800 .
C46 H46B 0.9800 .
C46 H46C 0.9800 .
C47 C50 1.532(5) .
C47 C48 1.536(5) .
C47 C49 1.544(5) .
C48 H48A 0.9800 .
C48 H48B 0.9800 .
C48 H48C 0.9800 .
C49 H49A 0.9800 .
C49 H49B 0.9800 .
C49 H49C 0.9800 .
C50 H50A 0.9800 .
C50 H50B 0.9800 .
C50 H50C 0.9800 .
C51 C52 1.525(5) .
C51 C54 1.540(5) .
C51 C53 1.541(5) .
C52 H52A 0.9800 .
C52 H52B 0.9800 .
C52 H52C 0.9800 .
C53 H53A 0.9800 .
C53 H53B 0.9800 .
C53 H53C 0.9800 .
C54 H54A 0.9800 .
C54 H54B 0.9800 .
C54 H54C 0.9800 .
C55 C57 1.529(6) .
C55 C58 1.530(6) .
C55 C56 1.535(6) .
C56 H56A 0.9800 .
C56 H56B 0.9800 .
C56 H56C 0.9800 .
C57 H57A 0.9800 .
C57 H57B 0.9800 .
C57 H57C 0.9800 .
C58 H58A 0.9800 .
C58 H58B 0.9800 .
C58 H58C 0.9800 .
C55' C56' 1.531(7) .
C55' C58' 1.534(7) .
C55' C57' 1.535(7) .
C56' H56D 0.9800 .
C56' H56E 0.9800 .
C56' H56F 0.9800 .
C57' H57D 0.9800 .
C57' H57E 0.9800 .
C57' H57F 0.9800 .
C58' H58D 0.9800 .
C58' H58E 0.9800 .
C58' H58F 0.9800 .
C59 C62 1.528(5) .
C59 C60 1.535(5) .
C59 C61 1.535(5) .
C60 H60A 0.9800 .
C60 H60B 0.9800 .
C60 H60C 0.9800 .
C61 H61A 0.9800 .
C61 H61B 0.9800 .
C61 H61C 0.9800 .
C62 H62A 0.9800 .
C62 H62B 0.9800 .
C62 H62C 0.9800 .
C63 C64 1.556(13) .
C63 H63A 0.9800 .
C63 H63B 0.9800 .
C63 H63C 0.9800 .
C64 O1 1.46(3) .
C64 H64A 0.9900 .
C64 H64B 0.9900 .
O1 C65 1.47(2) .
C65 C66 1.562(13) .
C65 H65A 0.9900 .
C65 H65B 0.9900 .
C66 H66A 0.9800 .
C66 H66B 0.9800 .
C66 H66C 0.9800 .

loop_
_geom_torsion_atom_site_label_1
_geom_torsion_atom_site_label_2
_geom_torsion_atom_site_label_3
_geom_torsion_atom_site_label_4
_geom_torsion
C13 P1 C1 C2 40.6(3)
C7 P1 C1 C2 -68.9(3)
Fe1 P1 C1 C2 166.7(3)
C13 P1 C1 C6 -141.3(3)
C7 P1 C1 C6 109.2(3)
Fe1 P1 C1 C6 -15.1(3)
C6 C1 C2 C3 0.9(5)
P1 C1 C2 C3 179.0(3)
C1 C2 C3 C4 -0.8(5)
C2 C3 C4 C5 0.7(5)
C3 C4 C5 C6 -0.8(5)
C4 C5 C6 C1 0.9(5)
C4 C5 C6 P2 176.9(3)
C2 C1 C6 C5 -0.9(5)
P1 C1 C6 C5 -179.2(2)
C2 C1 C6 P2 -177.3(2)
P1 C1 C6 P2 4.5(3)
C25 P2 C6 C5 -38.3(3)
C19 P2 C6 C5 67.6(3)
Fe1 P2 C6 C5 -168.1(3)
C25 P2 C6 C1 137.8(3)
C19 P2 C6 C1 -116.3(3)
Fe1 P2 C6 C1 8.1(3)
C1 P1 C7 C12 89.0(3)
C13 P1 C7 C12 -20.3(3)
Fe1 P1 C7 C12 -152.2(3)
C1 P1 C7 C8 -89.9(3)
C13 P1 C7 C8 160.8(3)
Fe1 P1 C7 C8 28.9(3)
C12 C7 C8 C9 2.2(5)
P1 C7 C8 C9 -178.8(3)
C7 C8 C9 C10 -0.7(5)
C7 C8 C9 C31 177.8(3)
C8 C9 C10 C11 -1.1(5)
C31 C9 C10 C11 -179.7(3)
C9 C10 C11 C12 1.5(5)
C9 C10 C11 C35 -177.8(3)
C8 C7 C12 C11 -1.8(5)
P1 C7 C12 C11 179.3(3)
C10 C11 C12 C7 0.1(5)
C35 C11 C12 C7 179.3(3)
C1 P1 C13 C14 -157.7(3)
C7 P1 C13 C14 -51.6(3)
Fe1 P1 C13 C14 80.7(3)
C1 P1 C13 C18 33.5(3)
C7 P1 C13 C18 139.6(3)
Fe1 P1 C13 C18 -88.1(3)
C18 C13 C14 C15 -0.8(5)
P1 C13 C14 C15 -169.7(3)
C13 C14 C15 C16 -0.8(5)
C13 C14 C15 C39 178.1(3)
C14 C15 C16 C17 2.1(5)
C39 C15 C16 C17 -176.8(3)
C15 C16 C17 C18 -1.7(5)
C15 C16 C17 C43 179.7(3)
C16 C17 C18 C13 0.1(5)
C43 C17 C18 C13 178.6(3)
C14 C13 C18 C17 1.1(5)
P1 C13 C18 C17 169.9(3)
C25 P2 C19 C20 92.3(3)
C6 P2 C19 C20 -13.1(3)
Fe1 P2 C19 C20 -133.9(3)
C25 P2 C19 C24 -87.1(3)
C6 P2 C19 C24 167.5(2)
Fe1 P2 C19 C24 46.6(3)
C24 C19 C20 C21 0.8(5)
P2 C19 C20 C21 -178.6(2)
C19 C20 C21 C22 0.6(5)
C19 C20 C21 C51 177.9(3)
C20 C21 C22 C23 -1.5(5)
C51 C21 C22 C23 -178.8(3)
C21 C22 C23 C24 0.9(5)
C21 C22 C23 C47 179.8(3)
C22 C23 C24 C19 0.7(5)
C47 C23 C24 C19 -178.2(3)
C20 C19 C24 C23 -1.5(5)
P2 C19 C24 C23 178.0(3)
C19 P2 C25 C26 -25.6(3)
C6 P2 C25 C26 83.5(3)
Fe1 P2 C25 C26 -155.1(2)
C19 P2 C25 C30 155.1(3)
C6 P2 C25 C30 -95.7(3)
Fe1 P2 C25 C30 25.6(3)
C30 C25 C26 C27 1.8(5)
P2 C25 C26 C27 -177.5(3)
C25 C26 C27 C28 -1.8(5)
C25 C26 C27 C55 -178.0(4)
C25 C26 C27 C55' 173.7(5)
C26 C27 C28 C29 0.9(5)
C55 C27 C28 C29 177.2(4)
C55' C27 C28 C29 -174.5(5)
C27 C28 C29 C30 0.1(5)
C27 C28 C29 C59 -178.1(3)
C28 C29 C30 C25 -0.1(5)
C59 C29 C30 C25 178.0(3)
C26 C25 C30 C29 -0.8(5)
P2 C25 C30 C29 178.5(3)
C8 C9 C31 C33 127.5(4)
C10 C9 C31 C33 -54.0(4)
C8 C9 C31 C34 6.2(5)
C10 C9 C31 C34 -175.2(3)
C8 C9 C31 C32 -112.4(4)
C10 C9 C31 C32 66.2(4)
C10 C11 C35 C37 -2.2(5)
C12 C11 C35 C37 178.6(3)
C10 C11 C35 C38 118.1(3)
C12 C11 C35 C38 -61.1(4)
C10 C11 C35 C36 -122.8(3)
C12 C11 C35 C36 57.9(4)
C16 C15 C39 C42 -2.9(5)
C14 C15 C39 C42 178.2(3)
C16 C15 C39 C40 -123.6(4)
C14 C15 C39 C40 57.6(4)
C16 C15 C39 C41 117.4(4)
C14 C15 C39 C41 -61.5(4)
C18 C17 C43 C45 3.3(5)
C16 C17 C43 C45 -178.2(3)
C18 C17 C43 C44 123.4(4)
C16 C17 C43 C44 -58.1(4)
C18 C17 C43 C46 -117.0(4)
C16 C17 C43 C46 61.6(4)
C24 C23 C47 C50 -15.2(4)
C22 C23 C47 C50 165.9(3)
C24 C23 C47 C48 -135.7(3)
C22 C23 C47 C48 45.4(4)
C24 C23 C47 C49 104.8(4)
C22 C23 C47 C49 -74.0(4)
C22 C21 C51 C52 -142.3(3)
C20 C21 C51 C52 40.6(4)
C22 C21 C51 C54 97.5(4)
C20 C21 C51 C54 -79.6(4)
C22 C21 C51 C53 -21.7(5)
C20 C21 C51 C53 161.2(3)
C28 C27 C55 C57 61.0(7)
C26 C27 C55 C57 -122.9(5)
C28 C27 C55 C58 -178.0(6)
C26 C27 C55 C58 -1.9(8)
C28 C27 C55 C56 -58.3(7)
C26 C27 C55 C56 117.8(5)
C28 C27 C55' C56' 122.6(7)
C26 C27 C55' C56' -52.7(9)
C28 C27 C55' C58' 1.0(9)
C26 C27 C55' C58' -174.3(7)
C28 C27 C55' C57' -117.6(7)
C26 C27 C55' C57' 67.2(8)
C30 C29 C59 C62 122.1(4)
C28 C29 C59 C62 -59.8(4)
C30 C29 C59 C60 2.3(5)
C28 C29 C59 C60 -179.7(4)
C30 C29 C59 C61 -118.1(4)
C28 C29 C59 C61 60.0(4)
C63 C64 O1 C65 -176.8(14)
C64 O1 C65 C66 -179.5(13)
